data_7114843
loop_
_publ_author_name
'Sureshan, Kana M.'
'Shashidhar, Mysore S.'
'Gonnade, Rajesh G.'
'Puranik, Vedavati G.'
'Bhadbhade, Mohan M.'

_publ_section_title
;
 A highly selective host--guest system formed and stabilized due to
 concerted halogen&#x2025;oxygen and C-H&#x2025;O non-bonded interactions:
 X-ray structures of racemic 1,2,3,4,5-penta-O-benzoyl-6-O-tosyl
 myo-inositol--dihalomethane (CH2X2, X = Cl and Br) inclusion complexes
;
_journal_issue 10
_journal_name_full 'Chemical Communications'
_journal_page_first 881
_journal_paper_doi 10.1039/b101394g
_journal_year 2001
_chemical_formula_moiety 'C48.5 H39 Br O13 S'
_chemical_formula_sum 'C48.5 H39 Br O13 S'
_chemical_formula_weight 941.77
_chemical_name_common myo-inositol
_chemical_name_systematic
;
1,2,3,4,5-penta-o-benzoyl-6-o-tosyl myo-inositol-dibromomethane
;
_space_group_IT_number 15
_symmetry_cell_setting monoclinic
_symmetry_space_group_name_Hall '-C 2yc'
_symmetry_space_group_name_H-M 'C 1 2/c 1'
_atom_sites_solution_hydrogens geom
_atom_sites_solution_primary direct
_atom_sites_solution_secondary difmap
_audit_creation_method SHELXL-97
_cell_angle_alpha 90.00
_cell_angle_beta 105.9980(10)
_cell_angle_gamma 90.00
_cell_formula_units_Z 8
_cell_length_a 26.9267(17)
_cell_length_b 11.7160(8)
_cell_length_c 30.874(2)
_cell_measurement_reflns_used 2348
_cell_measurement_temperature 293(2)
_cell_measurement_theta_max 23.26
_cell_measurement_theta_min 1.55
_cell_volume 9362.7(11)
_computing_cell_refinement 'Bruker SAINT'
_computing_data_collection 'Bruker SMART'
_computing_data_reduction 'Bruker SAINT'
_computing_molecular_graphics 'ORTEP32 and PLATON-97'
_computing_publication_material 'SHELX-97 (Sheldrick, 1997)'
_computing_structure_refinement 'SHELXL-97 (Sheldrick, 1997)'
_computing_structure_solution 'SHELXS-97 (Sheldrick, 1990)'
_diffrn_ambient_temperature 293(2)
_diffrn_measured_fraction_theta_full 0.996
_diffrn_measured_fraction_theta_max 0.996
_diffrn_measurement_device_type 'CCD area detector'
_diffrn_measurement_method 'omega scans'
_diffrn_radiation_monochromator graphite
_diffrn_radiation_source 'fine-focus sealed tube'
_diffrn_radiation_type MoK\a
_diffrn_radiation_wavelength 0.71073
_diffrn_reflns_av_R_equivalents 0.0360
_diffrn_reflns_av_sigmaI/netI 0.0449
_diffrn_reflns_limit_h_max 29
_diffrn_reflns_limit_h_min -29
_diffrn_reflns_limit_k_max 13
_diffrn_reflns_limit_k_min -12
_diffrn_reflns_limit_l_max 34
_diffrn_reflns_limit_l_min -34
_diffrn_reflns_number 26695
_diffrn_reflns_theta_full 23.26
_diffrn_reflns_theta_max 23.26
_diffrn_reflns_theta_min 1.57
_exptl_absorpt_coefficient_mu 0.986
_exptl_absorpt_correction_type multi-scan
_exptl_crystal_colour colorless
_exptl_crystal_density_diffrn 1.336
_exptl_crystal_density_method 'not measured'
_exptl_crystal_description block
_exptl_crystal_F_000 3880
_exptl_crystal_size_max 0.24
_exptl_crystal_size_mid 0.22
_exptl_crystal_size_min 0.16
_refine_diff_density_max 0.709
_refine_diff_density_min -1.161
_refine_diff_density_rms 0.066
_refine_ls_extinction_method none
_refine_ls_goodness_of_fit_ref 1.066
_refine_ls_hydrogen_treatment mixed
_refine_ls_matrix_type full
_refine_ls_number_parameters 573
_refine_ls_number_reflns 6718
_refine_ls_number_restraints 0
_refine_ls_restrained_S_all 1.066
_refine_ls_R_factor_all 0.1014
_refine_ls_R_factor_gt 0.0664
_refine_ls_shift/su_max 0.039
_refine_ls_shift/su_mean 0.003
_refine_ls_structure_factor_coef Fsqd
_refine_ls_weighting_details 'w=1/[\s^2^(Fo^2^)+(0.1420P)^2^+0.0000P] where P=(Fo^2^+2Fc^2^)/3'
_refine_ls_weighting_scheme calc
_refine_ls_wR_factor_gt 0.2172
_refine_ls_wR_factor_ref 0.2329
_reflns_number_gt 4006
_reflns_number_total 6718
_reflns_threshold_expression >2sigma(I)
_cod_data_source_file b101394g.txt
_cod_data_source_block 4
_cod_depositor_comments
;
The following automatic conversions were performed:

'_symmetry_cell_setting' value 'Monoclinic' changed to 'monoclinic'
according to
/usr/data/users/saulius/automatic-downloads/retrospective/RSC/lib/dictionaries/cif_core.dic
dictionary named 'cif_core.dic' version 2.4.2 from
2011-04-26.

'_exptl_absorpt_correction_type' value 'multiscan'
changed to 'multi-scan' according to
/usr/data/users/saulius/automatic-downloads/retrospective/RSC/lib/dictionaries/cif_core.dic
dictionary named 'cif_core.dic' version 2.4.2 from 2011-04-26.

Automatic conversion script
Id: cif_fix_values 2281 2013-09-26 08:29:07Z andrius 

The following automatic conversions were performed:

'_refine_ls_weighting_scheme' value 'calc
w=1/[\s^2^(Fo^2^)+(0.1420P)^2^+0.0000P] where P=(Fo^2^+2Fc^2^)/3' was
changed to 'calc'. New tag '_refine_ls_weighting_details' was
created. The value of the new tag was set to
'w=1/[\s^2^(Fo^2^)+(0.1420P)^2^+0.0000P] where P=(Fo^2^+2Fc^2^)/3'.

Automatic conversion script
Id: cif_fix_values 3143 2015-03-26 13:38:13Z robertas 
;
_cod_original_sg_symbol_H-M C2/c
_cod_database_code 7114843

loop_
_symmetry_equiv_pos_as_xyz
'x, y, z'
'-x, y, -z+1/2'
'x+1/2, y+1/2, z'
'-x+1/2, y+1/2, -z+1/2'
'-x, -y, -z'
'x, -y, z-1/2'
'-x+1/2, -y+1/2, -z'
'x+1/2, -y+1/2, z-1/2'

loop_
_atom_site_label
_atom_site_type_symbol
_atom_site_fract_x
_atom_site_fract_y
_atom_site_fract_z
_atom_site_U_iso_or_equiv
_atom_site_adp_type
_atom_site_occupancy
_atom_site_calc_flag
_atom_site_refinement_flags
Br1 Br 0.05180(4) 0.53897(8) 0.23637(4) 0.1312(5) Uani 1 d .
S1 S 0.17596(5) 0.34945(14) 0.05819(5) 0.0638(4) Uani 1 d .
O1 O -0.05609(12) 0.2605(3) 0.10225(11) 0.0486(8) Uani 1 d .
O2 O -0.06942(14) 0.4095(4) 0.14319(13) 0.0695(10) Uani 1 d .
O3 O 0.04934(12) 0.2141(2) 0.13745(9) 0.0438(8) Uani 1 d .
O4 O 0.0379(2) 0.2310(4) 0.20573(14) 0.116(2) Uani 1 d .
O5 O 0.12163(12) 0.3864(3) 0.14491(11) 0.0499(8) Uani 1 d .
O6 O 0.11549(17) 0.5717(4) 0.15857(16) 0.0963(15) Uani 1 d .
O7 O 0.11905(13) 0.3970(3) 0.05296(12) 0.0574(9) Uani 1 d .
O8 O 0.20984(16) 0.4350(4) 0.08138(16) 0.0970(15) Uani 1 d .
O9 O 0.17949(15) 0.2371(4) 0.07605(15) 0.0811(12) Uani 1 d .
O10 O 0.04038(13) 0.2684(3) -0.00587(10) 0.0489(8) Uani 1 d .
O11 O 0.01475(17) 0.4194(3) -0.05110(11) 0.0717(11) Uani 1 d .
O12 O -0.05620(12) 0.2678(3) 0.01176(10) 0.0505(9) Uani 1 d .
O13 O -0.0543(2) 0.0773(4) 0.00929(19) 0.140(3) Uani 1 d .
C1 C -0.01751(17) 0.3249(4) 0.08895(14) 0.0400(11) Uani 1 d .
H1 H -0.0301 0.4027 0.0811 0.048 Uiso 1 calc R
C2 C 0.03227(16) 0.3292(4) 0.12582(15) 0.0397(11) Uani 1 d .
H2 H 0.0270 0.3685 0.1522 0.048 Uiso 1 calc R
C3 C 0.07345(16) 0.3899(4) 0.10961(14) 0.0407(11) Uani 1 d .
H3 H 0.0632 0.4695 0.1024 0.049 Uiso 1 calc R
C4 C 0.08172(16) 0.3325(4) 0.06907(15) 0.0418(11) Uani 1 d .
H4 H 0.0944 0.2546 0.0767 0.050 Uiso 1 calc R
C5 C 0.03202(18) 0.3297(4) 0.03210(15) 0.0438(11) Uani 1 d .
H5 H 0.0205 0.4076 0.0231 0.053 Uiso 1 calc R
C6 C -0.00944(17) 0.2665(4) 0.04769(14) 0.0432(12) Uani 1 d .
H6 H 0.0015 0.1874 0.0551 0.052 Uiso 1 calc R
C7 C -0.07992(19) 0.3146(5) 0.13002(18) 0.0533(13) Uani 1 d .
C8 C -0.1190(2) 0.2406(5) 0.1418(2) 0.0659(16) Uani 1 d .
C9 C -0.1432(2) 0.1550(6) 0.1152(3) 0.094(2) Uani 1 d .
H9 H -0.1354 0.1402 0.0883 0.113 Uiso 1 calc R
C10 C -0.1794(3) 0.0890(7) 0.1276(5) 0.136(4) Uani 1 d .
H10 H -0.1967 0.0318 0.1084 0.163 Uiso 1 calc R
C11 C -0.1900(4) 0.1067(11) 0.1673(5) 0.147(5) Uani 1 d .
H11 H -0.2139 0.0610 0.1758 0.176 Uiso 1 calc R
C12 C -0.1657(3) 0.1907(12) 0.1945(4) 0.155(5) Uani 1 d .
H12 H -0.1726 0.2021 0.2220 0.186 Uiso 1 calc R
C13 C -0.1302(2) 0.2613(8) 0.1820(2) 0.106(3) Uani 1 d .
H13 H -0.1145 0.3212 0.2005 0.128 Uiso 1 calc R
C14 C 0.0504(2) 0.1742(5) 0.17850(17) 0.0576(14) Uani 1 d .
C15 C 0.06691(19) 0.0535(4) 0.18457(16) 0.0489(12) Uani 1 d .
C16 C 0.0694(2) 0.0033(5) 0.22519(19) 0.0716(16) Uani 1 d .
H16 H 0.0625 0.0460 0.2483 0.086 Uiso 1 calc R
C17 C 0.0822(3) -0.1114(6) 0.2319(2) 0.088(2) Uani 1 d .
H17 H 0.0843 -0.1454 0.2595 0.106 Uiso 1 calc R
C18 C 0.0918(2) -0.1744(5) 0.1978(2) 0.0735(17) Uani 1 d .
H18 H 0.0999 -0.2515 0.2022 0.088 Uiso 1 calc R
C19 C 0.0895(2) -0.1248(5) 0.1575(2) 0.0629(15) Uani 1 d .
H19 H 0.0963 -0.1678 0.1345 0.075 Uiso 1 calc R
C20 C 0.07703(19) -0.0103(4) 0.15073(18) 0.0542(13) Uani 1 d .
H20 H 0.0755 0.0235 0.1231 0.065 Uiso 1 calc R
C21 C 0.1388(2) 0.4854(5) 0.16738(17) 0.0528(13) Uani 1 d .
C22 C 0.18697(19) 0.4704(5) 0.20273(18) 0.0559(14) Uani 1 d .
C23 C 0.2031(3) 0.5518(7) 0.2339(3) 0.116(3) Uani 1 d .
H23 H 0.1835 0.6179 0.2318 0.140 Uiso 1 calc R
C24 C 0.2479(3) 0.5421(9) 0.2693(3) 0.123(3) Uani 1 d .
H24 H 0.2566 0.5986 0.2913 0.147 Uiso 1 calc R
C25 C 0.2773(3) 0.4531(8) 0.2713(3) 0.106(3) Uani 1 d .
H25 H 0.3068 0.4448 0.2954 0.127 Uiso 1 calc R
C26 C 0.2649(3) 0.3697(7) 0.2376(3) 0.123(3) Uani 1 d .
H26 H 0.2873 0.3094 0.2374 0.147 Uiso 1 calc R
C27 C 0.2185(3) 0.3792(6) 0.2044(2) 0.097(2) Uani 1 d .
H27 H 0.2087 0.3219 0.1828 0.117 Uiso 1 calc R
C28 C 0.1775(2) 0.3465(6) 0.0020(2) 0.0707(16) Uani 1 d .
C29 C 0.1790(4) 0.4473(8) -0.0202(3) 0.121(3) Uani 1 d .
H29 H 0.1789 0.5168 -0.0057 0.146 Uiso 1 calc R
C30 C 0.1808(4) 0.4438(12) -0.0653(4) 0.156(5) Uani 1 d .
H30 H 0.1817 0.5115 -0.0808 0.187 Uiso 1 calc R
C31 C 0.1813(3) 0.3405(15) -0.0868(3) 0.134(4) Uani 1 d .
C32 C 0.1787(3) 0.2448(11) -0.0638(4) 0.130(4) Uani 1 d .
H32 H 0.1779 0.1752 -0.0785 0.156 Uiso 1 calc R
C33 C 0.1771(3) 0.2441(7) -0.0203(3) 0.094(2) Uani 1 d .
H33 H 0.1758 0.1754 -0.0055 0.113 Uiso 1 calc R
C34 C 0.1831(4) 0.3353(13) -0.1353(3) 0.187(5) Uani 1 d .
H34C H 0.1816 0.2534 -0.1449 0.176 Uiso 1 d .
H34A H 0.1503 0.3740 -0.1565 0.176 Uiso 1 d .
H34B H 0.2134 0.3734 -0.1407 0.176 Uiso 1 d .
C35 C 0.02960(18) 0.3227(4) -0.04606(15) 0.0449(12) Uani 1 d .
C36 C 0.03758(18) 0.2480(4) -0.08181(16) 0.0469(12) Uani 1 d .
C37 C 0.0369(2) 0.2967(5) -0.12311(17) 0.0635(15) Uani 1 d .
H37 H 0.0308 0.3744 -0.1280 0.076 Uiso 1 calc R
C38 C 0.0456(3) 0.2281(6) -0.15685(19) 0.0782(18) Uani 1 d .
H38 H 0.0466 0.2600 -0.1842 0.094 Uiso 1 calc R
C39 C 0.0527(2) 0.1121(6) -0.1497(2) 0.0764(18) Uani 1 d .
H39 H 0.0580 0.0662 -0.1726 0.092 Uiso 1 calc R
C40 C 0.0521(2) 0.0636(5) -0.1095(2) 0.0654(15) Uani 1 d .
H40 H 0.0565 -0.0147 -0.1052 0.078 Uiso 1 calc R
C41 C 0.04503(19) 0.1313(4) -0.07592(17) 0.0545(13) Uani 1 d .
H41 H 0.0452 0.0986 -0.0484 0.065 Uiso 1 calc R
C42 C -0.0759(2) 0.1650(5) -0.00500(19) 0.0667(15) Uani 1 d .
C43 C -0.1237(2) 0.1728(5) -0.04163(17) 0.0583(14) Uani 1 d .
C44 C -0.1486(3) 0.0720(6) -0.0571(2) 0.085(2) Uani 1 d .
H44 H -0.1349 0.0031 -0.0442 0.102 Uiso 1 calc R
C45 C -0.1936(3) 0.0728(7) -0.0917(3) 0.111(3) Uani 1 d .
H45 H -0.2105 0.0047 -0.1020 0.133 Uiso 1 calc R
C46 C -0.2134(3) 0.1736(9) -0.1106(3) 0.119(3) Uani 1 d .
H46 H -0.2437 0.1747 -0.1340 0.142 Uiso 1 calc R
C47 C -0.1880(3) 0.2749(7) -0.0947(3) 0.100(2) Uani 1 d .
H47 H -0.2016 0.3437 -0.1078 0.120 Uiso 1 calc R
C48 C -0.1436(2) 0.2749(5) -0.06049(19) 0.0681(16) Uani 1 d .
H48 H -0.1270 0.3432 -0.0500 0.082 Uiso 1 calc R
C49 C 0.0000 0.4517(8) 0.2500 0.088(3) Uani 1 d S
H49A H -0.0156 0.4029 0.2245 0.106 Uiso 0.50 calc PR
H49B H 0.0156 0.4029 0.2755 0.106 Uiso 0.50 calc PR

loop_
_atom_site_aniso_label
_atom_site_aniso_U_11
_atom_site_aniso_U_22
_atom_site_aniso_U_33
_atom_site_aniso_U_23
_atom_site_aniso_U_13
_atom_site_aniso_U_12
Br1 0.1694(9) 0.0959(7) 0.1605(9) -0.0048(5) 0.0996(8) -0.0324(6)
S1 0.0524(8) 0.0712(10) 0.0705(10) -0.0035(8) 0.0215(7) -0.0040(7)
O1 0.0506(19) 0.0422(19) 0.055(2) 0.0025(16) 0.0169(16) -0.0040(15)
O2 0.078(3) 0.062(3) 0.080(3) -0.013(2) 0.040(2) -0.005(2)
O3 0.061(2) 0.0371(18) 0.0353(18) 0.0050(14) 0.0157(15) 0.0056(15)
O4 0.242(6) 0.063(3) 0.064(3) 0.014(2) 0.079(3) 0.052(3)
O5 0.050(2) 0.039(2) 0.057(2) -0.0007(16) 0.0075(16) 0.0011(15)
O6 0.088(3) 0.056(3) 0.120(4) -0.029(2) -0.014(3) 0.013(2)
O7 0.060(2) 0.048(2) 0.073(2) 0.0083(17) 0.0326(18) 0.0013(16)
O8 0.068(3) 0.116(4) 0.106(3) -0.034(3) 0.021(2) -0.034(3)
O9 0.065(2) 0.083(3) 0.100(3) 0.026(2) 0.028(2) 0.024(2)
O10 0.071(2) 0.0375(18) 0.0389(19) 0.0033(15) 0.0171(16) 0.0134(16)
O11 0.128(3) 0.041(2) 0.052(2) 0.0100(17) 0.034(2) 0.025(2)
O12 0.057(2) 0.041(2) 0.0470(19) -0.0001(15) 0.0038(16) -0.0016(16)
O13 0.163(5) 0.046(3) 0.144(5) 0.021(3) -0.070(4) -0.016(3)
C1 0.046(3) 0.033(3) 0.042(3) 0.006(2) 0.014(2) 0.003(2)
C2 0.046(3) 0.033(3) 0.039(3) 0.002(2) 0.010(2) 0.009(2)
C3 0.039(3) 0.035(3) 0.043(3) 0.003(2) 0.003(2) 0.003(2)
C4 0.046(3) 0.034(3) 0.048(3) 0.005(2) 0.017(2) 0.000(2)
C5 0.058(3) 0.035(3) 0.041(3) 0.003(2) 0.017(2) 0.008(2)
C6 0.047(3) 0.039(3) 0.040(3) 0.005(2) 0.006(2) 0.005(2)
C7 0.051(3) 0.052(4) 0.058(3) 0.005(3) 0.018(3) 0.004(3)
C8 0.044(3) 0.071(4) 0.085(4) 0.016(3) 0.021(3) 0.003(3)
C9 0.064(4) 0.071(4) 0.159(7) -0.010(5) 0.051(4) -0.009(4)
C10 0.069(5) 0.078(5) 0.267(14) -0.003(7) 0.057(7) -0.013(4)
C11 0.071(6) 0.152(10) 0.220(14) 0.093(10) 0.046(8) 0.002(6)
C12 0.077(6) 0.265(15) 0.124(8) 0.088(9) 0.032(5) -0.015(7)
C13 0.069(4) 0.173(8) 0.082(5) 0.025(5) 0.029(4) -0.023(5)
C14 0.083(4) 0.051(3) 0.042(3) 0.005(3) 0.022(3) 0.007(3)
C15 0.063(3) 0.040(3) 0.044(3) 0.005(2) 0.014(2) 0.002(2)
C16 0.113(5) 0.053(4) 0.051(3) 0.007(3) 0.028(3) 0.006(3)
C17 0.135(6) 0.066(4) 0.072(4) 0.029(4) 0.040(4) 0.017(4)
C18 0.093(4) 0.041(3) 0.092(5) 0.010(3) 0.033(4) 0.010(3)
C19 0.072(4) 0.050(4) 0.069(4) -0.006(3) 0.023(3) 0.003(3)
C20 0.062(3) 0.049(3) 0.051(3) 0.008(3) 0.015(3) 0.004(3)
C21 0.055(3) 0.048(3) 0.057(3) -0.003(3) 0.018(3) 0.000(3)
C22 0.051(3) 0.058(4) 0.055(3) -0.005(3) 0.010(3) -0.006(3)
C23 0.076(5) 0.123(7) 0.126(6) -0.055(5) -0.012(5) 0.023(4)
C24 0.067(5) 0.155(9) 0.123(7) -0.067(6) -0.013(5) 0.004(5)
C25 0.081(5) 0.117(7) 0.090(6) 0.010(5) -0.027(4) -0.005(5)
C26 0.088(5) 0.110(7) 0.135(7) -0.002(6) -0.028(5) 0.022(5)
C27 0.086(5) 0.075(5) 0.104(5) -0.015(4) -0.018(4) 0.006(4)
C28 0.053(3) 0.086(5) 0.081(4) 0.003(4) 0.032(3) -0.002(3)
C29 0.169(8) 0.108(7) 0.110(6) 0.021(5) 0.078(6) 0.015(6)
C30 0.151(9) 0.222(14) 0.123(9) 0.069(9) 0.087(7) 0.042(9)
C31 0.071(5) 0.259(16) 0.082(6) -0.022(8) 0.037(4) -0.014(7)
C32 0.102(6) 0.186(11) 0.119(8) -0.073(7) 0.060(6) -0.031(7)
C33 0.095(5) 0.098(6) 0.102(6) -0.029(4) 0.049(4) -0.017(4)
C34 0.114(7) 0.370(18) 0.096(6) -0.012(9) 0.059(5) -0.027(9)
C35 0.061(3) 0.036(3) 0.038(3) 0.005(2) 0.014(2) 0.006(2)
C36 0.053(3) 0.041(3) 0.047(3) 0.003(2) 0.014(2) 0.004(2)
C37 0.090(4) 0.052(3) 0.052(3) 0.008(3) 0.027(3) 0.005(3)
C38 0.113(5) 0.082(5) 0.051(4) -0.001(3) 0.041(3) 0.008(4)
C39 0.093(5) 0.077(5) 0.068(4) -0.021(4) 0.038(3) 0.003(4)
C40 0.082(4) 0.049(3) 0.070(4) -0.011(3) 0.029(3) 0.009(3)
C41 0.067(3) 0.045(3) 0.053(3) 0.003(2) 0.019(3) 0.004(2)
C42 0.083(4) 0.051(4) 0.060(4) 0.007(3) 0.008(3) -0.013(3)
C43 0.058(3) 0.059(4) 0.053(3) 0.000(3) 0.008(3) -0.012(3)
C44 0.086(5) 0.073(4) 0.082(4) -0.003(3) -0.002(4) -0.029(4)
C45 0.094(5) 0.088(6) 0.127(7) -0.025(5) -0.009(5) -0.032(5)
C46 0.083(5) 0.125(8) 0.117(7) -0.026(6) -0.024(5) -0.002(5)
C47 0.077(5) 0.092(6) 0.109(6) -0.005(4) -0.012(4) 0.012(4)
C48 0.059(4) 0.071(4) 0.067(4) -0.002(3) 0.006(3) 0.004(3)
C49 0.103(7) 0.076(6) 0.091(7) 0.000 0.036(6) 0.000

loop_
_atom_type_symbol
_atom_type_description
_atom_type_scat_dispersion_real
_atom_type_scat_dispersion_imag
_atom_type_scat_source
C C 0.0033 0.0016 'International Tables Vol C Tables 4.2.6.8 and 6.1.1.4'
H H 0.0000 0.0000 'International Tables Vol C Tables 4.2.6.8 and 6.1.1.4'
O O 0.0106 0.0060 'International Tables Vol C Tables 4.2.6.8 and 6.1.1.4'
Br Br -0.2901 2.4595 'International Tables Vol C Tables 4.2.6.8 and 6.1.1.4'
S S 0.1246 0.1234 'International Tables Vol C Tables 4.2.6.8 and 6.1.1.4'

loop_
_geom_angle_atom_site_label_1
_geom_angle_atom_site_label_2
_geom_angle_atom_site_label_3
_geom_angle
_geom_angle_site_symmetry_1
O8 S1 O9 119.8(3) .
O8 S1 O7 105.7(2) .
O9 S1 O7 108.8(2) .
O8 S1 C28 109.2(3) .
O9 S1 C28 110.5(3) .
O7 S1 C28 101.0(2) .
C7 O1 C1 116.1(4) .
C14 O3 C2 119.0(4) .
C21 O5 C3 117.8(4) .
C4 O7 S1 121.3(3) .
C35 O10 C5 118.0(3) .
C42 O12 C6 116.9(4) .
O1 C1 C2 111.5(3) .
O1 C1 C6 106.7(3) .
C2 C1 C6 110.4(4) .
O3 C2 C1 108.4(3) .
O3 C2 C3 108.1(3) .
C1 C2 C3 110.3(3) .
O5 C3 C4 108.0(3) .
O5 C3 C2 108.9(3) .
C4 C3 C2 111.0(4) .
O7 C4 C3 109.3(3) .
O7 C4 C5 107.9(4) .
C3 C4 C5 109.9(4) .
O10 C5 C4 108.8(4) .
O10 C5 C6 107.9(4) .
C4 C5 C6 110.3(4) .
O12 C6 C1 110.4(4) .
O12 C6 C5 108.3(3) .
C1 C6 C5 109.5(4) .
O2 C7 O1 122.8(5) .
O2 C7 C8 125.4(5) .
O1 C7 C8 111.8(5) .
C9 C8 C13 119.4(6) .
C9 C8 C7 122.9(6) .
C13 C8 C7 117.7(6) .
C8 C9 C10 120.7(9) .
C11 C10 C9 120.5(10) .
C12 C11 C10 119.5(10) .
C11 C12 C13 121.1(11) .
C8 C13 C12 118.7(9) .
O4 C14 O3 122.3(5) .
O4 C14 C15 125.3(5) .
O3 C14 C15 112.3(4) .
C16 C15 C20 119.5(5) .
C16 C15 C14 117.7(5) .
C20 C15 C14 122.7(4) .
C15 C16 C17 119.9(5) .
C18 C17 C16 120.1(6) .
C19 C18 C17 120.2(5) .
C18 C19 C20 120.0(5) .
C15 C20 C19 120.3(5) .
O6 C21 O5 121.8(5) .
O6 C21 C22 125.6(5) .
O5 C21 C22 112.6(5) .
C23 C22 C27 117.3(6) .
C23 C22 C21 119.8(5) .
C27 C22 C21 122.8(5) .
C22 C23 C24 123.1(7) .
C25 C24 C23 119.2(7) .
C24 C25 C26 120.4(7) .
C27 C26 C25 118.5(7) .
C22 C27 C26 121.2(7) .
C29 C28 C33 119.8(7) .
C29 C28 S1 119.5(6) .
C33 C28 S1 120.8(5) .
C28 C29 C30 118.9(9) .
C31 C30 C29 120.4(10) .
C32 C31 C30 118.2(9) .
C32 C31 C34 120.7(14) .
C30 C31 C34 121.1(14) .
C31 C32 C33 123.3(10) .
C32 C33 C28 119.3(8) .
O11 C35 O10 122.9(4) .
O11 C35 C36 125.4(4) .
O10 C35 C36 111.7(4) .
C41 C36 C37 119.3(5) .
C41 C36 C35 122.3(4) .
C37 C36 C35 118.4(4) .
C38 C37 C36 119.2(5) .
C39 C38 C37 119.7(5) .
C40 C39 C38 121.2(5) .
C41 C40 C39 119.2(5) .
C40 C41 C36 121.4(5) .
O13 C42 O12 121.2(5) .
O13 C42 C43 124.8(5) .
O12 C42 C43 114.0(5) .
C48 C43 C44 120.3(5) .
C48 C43 C42 122.7(5) .
C44 C43 C42 117.0(5) .
C43 C44 C45 120.2(7) .
C46 C45 C44 119.7(7) .
C45 C46 C47 119.7(7) .
C48 C47 C46 121.0(7) .
C47 C48 C43 119.1(6) .
Br1 C49 Br1 113.7(5) 2

loop_
_geom_bond_atom_site_label_1
_geom_bond_atom_site_label_2
_geom_bond_distance
_geom_bond_site_symmetry_2
Br1 C49 1.868(5) .
S1 O8 1.411(4) .
S1 O9 1.420(4) .
S1 O7 1.597(4) .
S1 C28 1.748(6) .
O1 C7 1.361(6) .
O1 C1 1.433(5) .
O2 C7 1.191(6) .
O3 C14 1.343(6) .
O3 C2 1.438(5) .
O4 C14 1.191(6) .
O5 C21 1.366(6) .
O5 C3 1.447(5) .
O6 C21 1.181(6) .
O7 C4 1.451(5) .
O10 C35 1.353(5) .
O10 C5 1.444(5) .
O11 C35 1.197(5) .
O12 C42 1.360(6) .
O12 C6 1.430(5) .
O13 C42 1.203(7) .
C1 C2 1.501(6) .
C1 C6 1.514(6) .
C2 C3 1.514(6) .
C3 C4 1.491(6) .
C4 C5 1.501(6) .
C5 C6 1.524(6) .
C7 C8 1.485(7) .
C8 C9 1.345(9) .
C8 C13 1.378(9) .
C9 C10 1.378(11) .
C10 C11 1.351(15) .
C11 C12 1.340(15) .
C12 C13 1.394(11) .
C14 C15 1.478(7) .
C15 C16 1.370(7) .
C15 C20 1.372(7) .
C16 C17 1.389(8) .
C17 C18 1.364(8) .
C18 C19 1.360(8) .
C19 C20 1.385(7) .
C21 C22 1.458(7) .
C22 C23 1.339(8) .
C22 C27 1.357(8) .
C23 C24 1.390(10) .
C24 C25 1.302(10) .
C25 C26 1.400(11) .
C26 C27 1.385(9) .
C28 C29 1.372(10) .
C28 C33 1.382(9) .
C29 C30 1.407(13) .
C30 C31 1.381(15) .
C31 C32 1.339(14) .
C31 C34 1.513(13) .
C32 C33 1.358(12) .
C35 C36 1.470(7) .
C36 C41 1.387(7) .
C36 C37 1.393(7) .
C37 C38 1.385(8) .
C38 C39 1.382(8) .
C39 C40 1.369(8) .
C40 C41 1.360(7) .
C42 C43 1.464(8) .
C43 C48 1.374(7) .
C43 C44 1.377(8) .
C44 C45 1.378(9) .
C45 C46 1.359(10) .
C46 C47 1.389(10) .
C47 C48 1.360(8) .
C49 Br1 1.868(5) 2
